data_4072136
loop_
_publ_author_name
'Klahn, Marcus'
'Arndt, Perdita'
'Spannenberg, Anke'
'Gans\"auer, Andreas'
'Rosenthal, Uwe'

_publ_section_title
;
 Menthyl-Substituted Group 4 Metallocene Dihalides
;
_journal_issue 22
_journal_name_full Organometallics
_journal_page_first 5846
_journal_paper_doi 10.1021/om800605x
_journal_volume 27
_journal_year 2008
_chemical_formula_sum 'C30 H46 F2 Ti'
_chemical_formula_weight 492.57
_chemical_name_systematic
; 
 ? 
;
_space_group_IT_number 77
_symmetry_cell_setting tetragonal
_symmetry_space_group_name_Hall 'P 4c'
_symmetry_space_group_name_H-M 'P 42'
_atom_sites_solution_hydrogens geom
_atom_sites_solution_primary direct
_atom_sites_solution_secondary difmap
_audit_creation_method SHELXL-97
_cell_angle_alpha 90.00
_cell_angle_beta 90.00
_cell_angle_gamma 90.00
_cell_formula_units_Z 2
_cell_length_a 15.3556(15)
_cell_length_b 15.3556(15)
_cell_length_c 5.7986(6)
_cell_measurement_reflns_used all
_cell_measurement_temperature 200(2)
_cell_volume 1367.3(2)
_computing_data_collection STOE-X-AREA
_computing_molecular_graphics XP
_computing_structure_refinement 'SHELXL-97 (Sheldrick, 1997)'
_computing_structure_solution 'SHELXS-97 (Sheldrick, 1990)'
_diffrn_ambient_temperature 200(2)
_diffrn_measured_fraction_theta_full 0.997
_diffrn_measured_fraction_theta_max 0.997
_diffrn_measurement_device_type 'STOE IPDS II'
_diffrn_radiation_monochromator graphite
_diffrn_radiation_source 'fine-focus sealed tube'
_diffrn_radiation_type MoK\a
_diffrn_radiation_wavelength 0.71073
_diffrn_reflns_av_R_equivalents 0.0859
_diffrn_reflns_av_sigmaI/netI 0.1552
_diffrn_reflns_limit_h_max 18
_diffrn_reflns_limit_h_min -18
_diffrn_reflns_limit_k_max 18
_diffrn_reflns_limit_k_min -18
_diffrn_reflns_limit_l_max 7
_diffrn_reflns_limit_l_min -6
_diffrn_reflns_number 6717
_diffrn_reflns_theta_full 25.50
_diffrn_reflns_theta_max 25.50
_diffrn_reflns_theta_min 2.65
_exptl_absorpt_coefficient_mu 0.342
_exptl_absorpt_correction_T_max 0.9360
_exptl_absorpt_correction_T_min 0.6456
_exptl_absorpt_correction_type numerical
_exptl_crystal_colour yellow
_exptl_crystal_density_diffrn 1.196
_exptl_crystal_density_method 'not measured'
_exptl_crystal_description prism
_exptl_crystal_F_000 532
_exptl_crystal_size_max 0.50
_exptl_crystal_size_mid 0.05
_exptl_crystal_size_min 0.04
_refine_diff_density_max 0.489
_refine_diff_density_min -0.447
_refine_diff_density_rms 0.048
_refine_ls_abs_structure_details 'Flack H D (1983), Acta Cryst. A39, 876-881'
_refine_ls_abs_structure_Flack 0.08(4)
_refine_ls_extinction_method none
_refine_ls_goodness_of_fit_ref 0.790
_refine_ls_hydrogen_treatment constr
_refine_ls_matrix_type full
_refine_ls_number_parameters 150
_refine_ls_number_reflns 2488
_refine_ls_number_restraints 1
_refine_ls_restrained_S_all 0.790
_refine_ls_R_factor_all 0.1071
_refine_ls_R_factor_gt 0.0518
_refine_ls_shift/su_max 0.000
_refine_ls_shift/su_mean 0.000
_refine_ls_structure_factor_coef Fsqd
_refine_ls_weighting_details 'calc w=1/[\s^2^(Fo^2^)+(0.0000P)^2^+0.0000P] where P=(Fo^2^+2Fc^2^)/3'
_refine_ls_weighting_scheme calc
_refine_ls_wR_factor_gt 0.0550
_refine_ls_wR_factor_ref 0.0644
_reflns_number_gt 1484
_reflns_number_total 2488
_reflns_threshold_expression >2sigma(I)
_cod_data_source_file om800605x_si_001.cif
_cod_data_source_block ks767
_cod_original_sg_symbol_H-M P4(2)
_cod_database_code 4072136

loop_
_symmetry_equiv_pos_as_xyz
'x, y, z'
'-x, -y, z'
'-y, x, z+1/2'
'y, -x, z+1/2'

loop_
_atom_site_label
_atom_site_type_symbol
_atom_site_fract_x
_atom_site_fract_y
_atom_site_fract_z
_atom_site_U_iso_or_equiv
_atom_site_adp_type
_atom_site_occupancy
_atom_site_symmetry_multiplicity
_atom_site_calc_flag
_atom_site_refinement_flags
C1 C 0.4653(3) 0.9010(3) 0.9699(7) 0.0254(10) Uani 1 1 d .
H1A H 0.4321 0.9206 1.0979 0.030 Uiso 1 1 calc R
C2 C 0.5568(3) 0.9050(2) 0.9502(7) 0.0278(10) Uani 1 1 d .
H2A H 0.5957 0.9275 1.0626 0.033 Uiso 1 1 calc R
C3 C 0.5800(3) 0.8702(2) 0.7369(7) 0.0288(11) Uani 1 1 d .
H3A H 0.6375 0.8637 0.6792 0.035 Uiso 1 1 calc R
C4 C 0.5032(3) 0.8465(2) 0.6230(6) 0.0245(10) Uani 1 1 d .
H4A H 0.4998 0.8229 0.4717 0.029 Uiso 1 1 calc R
C5 C 0.4315(3) 0.8631(2) 0.7684(7) 0.0234(9) Uani 1 1 d .
C6 C 0.3367(2) 0.8451(2) 0.7182(6) 0.0247(10) Uani 1 1 d .
H6A H 0.3273 0.8541 0.5492 0.030 Uiso 1 1 calc R
C7 C 0.3117(3) 0.7494(3) 0.7752(7) 0.0318(10) Uani 1 1 d .
H7A H 0.3211 0.7419 0.9447 0.038 Uiso 1 1 calc R
C8 C 0.2145(3) 0.7350(3) 0.7329(7) 0.0387(13) Uani 1 1 d .
H8A H 0.2024 0.7409 0.5659 0.046 Uiso 1 1 calc R
H8B H 0.1989 0.6750 0.7794 0.046 Uiso 1 1 calc R
C9 C 0.1585(3) 0.7987(3) 0.8643(9) 0.0473(15) Uani 1 1 d .
H9A H 0.1667 0.7893 1.0318 0.057 Uiso 1 1 calc R
H9B H 0.0965 0.7876 0.8279 0.057 Uiso 1 1 calc R
C10 C 0.1802(3) 0.8923(3) 0.8062(8) 0.0396(12) Uani 1 1 d .
H10A H 0.1681 0.9014 0.6385 0.047 Uiso 1 1 calc R
C11 C 0.2771(3) 0.9085(3) 0.8468(7) 0.0344(11) Uani 1 1 d .
H11A H 0.2891 0.9040 1.0141 0.041 Uiso 1 1 calc R
H11B H 0.2913 0.9686 0.7980 0.041 Uiso 1 1 calc R
C12 C 0.1262(3) 0.9568(3) 0.9408(11) 0.0631(15) Uani 1 1 d .
H12A H 0.1419 1.0161 0.8948 0.095 Uiso 1 1 calc R
H12B H 0.1372 0.9492 1.1060 0.095 Uiso 1 1 calc R
H12C H 0.0643 0.9468 0.9089 0.095 Uiso 1 1 calc R
C13 C 0.3694(3) 0.6810(2) 0.6562(10) 0.0380(10) Uani 1 1 d .
H13A H 0.4313 0.6957 0.6924 0.046 Uiso 1 1 calc R
C14 C 0.3521(4) 0.5883(3) 0.7462(9) 0.0646(17) Uani 1 1 d .
H14A H 0.3891 0.5468 0.6629 0.097 Uiso 1 1 calc R
H14B H 0.2907 0.5733 0.7217 0.097 Uiso 1 1 calc R
H14C H 0.3654 0.5856 0.9114 0.097 Uiso 1 1 calc R
C15 C 0.3600(3) 0.6802(4) 0.3958(8) 0.0556(16) Uani 1 1 d .
H15A H 0.3706 0.7388 0.3352 0.083 Uiso 1 1 calc R
H15B H 0.3009 0.6617 0.3545 0.083 Uiso 1 1 calc R
H15C H 0.4023 0.6396 0.3294 0.083 Uiso 1 1 calc R
F1 F 0.58962(15) 1.00671(16) 0.4512(3) 0.0304(6) Uani 1 1 d .
Ti1 Ti 0.5000 1.0000 0.66697(14) 0.02101(19) Uani 1 2 d S

loop_
_atom_site_aniso_label
_atom_site_aniso_U_11
_atom_site_aniso_U_22
_atom_site_aniso_U_33
_atom_site_aniso_U_23
_atom_site_aniso_U_13
_atom_site_aniso_U_12
C1 0.028(3) 0.020(2) 0.028(2) 0.002(2) 0.000(2) -0.001(2)
C2 0.031(3) 0.016(2) 0.037(3) 0.006(2) -0.014(2) -0.001(2)
C3 0.022(2) 0.022(2) 0.042(3) -0.0002(19) 0.0015(19) 0.0041(18)
C4 0.038(3) 0.017(2) 0.019(2) -0.0068(18) -0.002(2) 0.006(2)
C5 0.027(2) 0.017(2) 0.0263(19) -0.0006(18) -0.0015(19) 0.0060(19)
C6 0.026(2) 0.025(2) 0.023(3) 0.0010(17) -0.0011(18) -0.0049(18)
C7 0.034(3) 0.032(2) 0.029(2) 0.004(2) -0.003(2) -0.016(2)
C8 0.038(3) 0.038(3) 0.040(3) -0.004(2) 0.005(2) -0.015(2)
C9 0.031(3) 0.049(3) 0.062(4) -0.005(3) 0.003(3) -0.013(3)
C10 0.024(3) 0.044(3) 0.051(3) -0.002(2) 0.003(2) 0.000(2)
C11 0.033(3) 0.023(3) 0.047(2) -0.002(2) 0.002(2) -0.006(2)
C12 0.033(3) 0.059(4) 0.097(4) -0.004(4) 0.006(3) 0.002(3)
C13 0.043(2) 0.025(2) 0.046(2) -0.006(3) 0.005(3) -0.0102(19)
C14 0.085(4) 0.031(3) 0.078(5) -0.004(3) 0.019(3) -0.003(3)
C15 0.044(3) 0.068(4) 0.055(4) -0.024(3) 0.009(3) -0.012(3)
F1 0.0346(13) 0.0300(13) 0.0268(12) -0.0012(13) 0.0074(12) -0.0018(13)
Ti1 0.0241(7) 0.0197(6) 0.0192(4) 0.000 0.000 0.0004(7)

loop_
_atom_type_symbol
_atom_type_description
_atom_type_scat_dispersion_real
_atom_type_scat_dispersion_imag
_atom_type_scat_source
C C 0.0033 0.0016 'International Tables Vol C Tables 4.2.6.8 and 6.1.1.4'
H H 0.0000 0.0000 'International Tables Vol C Tables 4.2.6.8 and 6.1.1.4'
F F 0.0171 0.0103 'International Tables Vol C Tables 4.2.6.8 and 6.1.1.4'
Ti Ti 0.2776 0.4457 'International Tables Vol C Tables 4.2.6.8 and 6.1.1.4'

loop_
_geom_angle_atom_site_label_1
_geom_angle_atom_site_label_2
_geom_angle_atom_site_label_3
_geom_angle
_geom_angle_site_symmetry_1
_geom_angle_site_symmetry_3
C5 C1 C2 108.5(4) . .
C5 C1 Ti1 74.6(2) . .
C2 C1 Ti1 71.9(2) . .
C3 C2 C1 108.0(4) . .
C3 C2 Ti1 73.4(2) . .
C1 C2 Ti1 73.5(2) . .
C2 C3 C4 107.7(4) . .
C2 C3 Ti1 72.4(2) . .
C4 C3 Ti1 72.7(2) . .
C3 C4 C5 109.1(3) . .
C3 C4 Ti1 73.0(2) . .
C5 C4 Ti1 74.9(2) . .
C1 C5 C4 106.6(3) . .
C1 C5 C6 126.3(4) . .
C4 C5 C6 127.1(3) . .
C1 C5 Ti1 71.5(2) . .
C4 C5 Ti1 70.9(2) . .
C6 C5 Ti1 122.0(3) . .
C5 C6 C11 111.5(3) . .
C5 C6 C7 111.7(3) . .
C11 C6 C7 110.5(3) . .
C8 C7 C13 113.1(3) . .
C8 C7 C6 110.1(4) . .
C13 C7 C6 114.1(3) . .
C9 C8 C7 112.5(3) . .
C8 C9 C10 112.2(4) . .
C12 C10 C9 112.7(4) . .
C12 C10 C11 110.5(4) . .
C9 C10 C11 109.5(4) . .
C10 C11 C6 113.9(3) . .
C15 C13 C7 113.4(4) . .
C15 C13 C14 108.3(4) . .
C7 C13 C14 112.3(4) . .
F1 Ti1 F1 95.61(14) . 2_675
F1 Ti1 C2 103.21(12) . .
F1 Ti1 C2 134.83(11) 2_675 .
F1 Ti1 C2 134.83(11) . 2_675
F1 Ti1 C2 103.20(12) 2_675 2_675
C2 Ti1 C2 92.0(2) . 2_675
F1 Ti1 C4 88.14(13) . .
F1 Ti1 C4 83.56(12) 2_675 .
C2 Ti1 C4 56.88(13) . .
C2 Ti1 C4 134.10(14) 2_675 .
F1 Ti1 C4 83.56(12) . 2_675
F1 Ti1 C4 88.15(13) 2_675 2_675
C2 Ti1 C4 134.10(14) . 2_675
C2 Ti1 C4 56.88(13) 2_675 2_675
C4 Ti1 C4 167.65(18) . 2_675
F1 Ti1 C3 77.25(12) . .
F1 Ti1 C3 116.74(13) 2_675 .
C2 Ti1 C3 34.20(12) . .
C2 Ti1 C3 126.16(16) 2_675 .
C4 Ti1 C3 34.29(12) . .
C4 Ti1 C3 149.64(13) 2_675 .
F1 Ti1 C3 116.74(13) . 2_675
F1 Ti1 C3 77.25(12) 2_675 2_675
C2 Ti1 C3 126.16(16) . 2_675
C2 Ti1 C3 34.20(12) 2_675 2_675
C4 Ti1 C3 149.64(13) . 2_675
C4 Ti1 C3 34.30(12) 2_675 2_675
C3 Ti1 C3 160.36(19) . 2_675
F1 Ti1 C1 134.07(12) . .
F1 Ti1 C1 107.12(12) 2_675 .
C2 Ti1 C1 34.58(12) . .
C2 Ti1 C1 78.42(12) 2_675 .
C4 Ti1 C1 56.62(13) . .
C4 Ti1 C1 135.14(14) 2_675 .
C3 Ti1 C1 56.96(15) . .
C3 Ti1 C1 107.09(14) 2_675 .
F1 Ti1 C1 107.12(12) . 2_675
F1 Ti1 C1 134.07(12) 2_675 2_675
C2 Ti1 C1 78.42(12) . 2_675
C2 Ti1 C1 34.58(12) 2_675 2_675
C4 Ti1 C1 135.14(14) . 2_675
C4 Ti1 C1 56.62(13) 2_675 2_675
C3 Ti1 C1 107.09(14) . 2_675
C3 Ti1 C1 56.96(15) 2_675 2_675
C1 Ti1 C1 85.1(2) . 2_675
F1 Ti1 C5 122.11(12) . .
F1 Ti1 C5 78.14(11) 2_675 .
C2 Ti1 C5 57.02(13) . .
C2 Ti1 C5 101.95(13) 2_675 .
C4 Ti1 C5 34.16(12) . .
C4 Ti1 C5 151.61(12) 2_675 .
C3 Ti1 C5 56.96(13) . .
C3 Ti1 C5 117.54(13) 2_675 .
C1 Ti1 C5 33.96(12) . .
C1 Ti1 C5 118.15(15) 2_675 .
F1 Ti1 C5 78.14(11) . 2_675
F1 Ti1 C5 122.11(12) 2_675 2_675
C2 Ti1 C5 101.95(13) . 2_675
C2 Ti1 C5 57.02(13) 2_675 2_675
C4 Ti1 C5 151.60(12) . 2_675
C4 Ti1 C5 34.16(12) 2_675 2_675
C3 Ti1 C5 117.54(13) . 2_675
C3 Ti1 C5 56.97(13) 2_675 2_675
C1 Ti1 C5 118.15(15) . 2_675
C1 Ti1 C5 33.96(12) 2_675 2_675
C5 Ti1 C5 151.91(18) . 2_675

loop_
_geom_bond_atom_site_label_1
_geom_bond_atom_site_label_2
_geom_bond_distance
_geom_bond_site_symmetry_2
C1 C5 1.404(5) .
C1 C2 1.411(5) .
C1 Ti1 2.384(4) .
C2 C3 1.394(5) .
C2 Ti1 2.363(4) .
C3 C4 1.400(5) .
C3 Ti1 2.376(4) .
C4 C5 1.409(5) .
C4 Ti1 2.372(4) .
C5 C6 1.510(5) .
C5 Ti1 2.423(4) .
C6 C11 1.530(5) .
C6 C7 1.555(5) .
C7 C8 1.529(5) .
C7 C13 1.536(6) .
C8 C9 1.509(6) .
C9 C10 1.513(6) .
C10 C12 1.509(6) .
C10 C11 1.527(6) .
C13 C15 1.517(7) .
C13 C14 1.540(6) .
F1 Ti1 1.863(2) .
Ti1 F1 1.863(2) 2_675
Ti1 C2 2.363(4) 2_675
Ti1 C4 2.372(4) 2_675
Ti1 C3 2.376(4) 2_675
Ti1 C1 2.384(4) 2_675
Ti1 C5 2.423(4) 2_675
